data_4087069
loop_
_publ_author_name
'Gong, Dawei'
'Hu, Bowen'
'Shi, Jing'
'Ma, Peipei'
'Wang, Baiquan'
'Chen, Dafa'

_publ_section_title
;
 Synthesis of Diruthenium Complexes Derived from Pyridyl-Substituted
 Indenes
;
_journal_name_full Organometallics
_journal_paper_doi 10.1021/acs.organomet.7b00021
_journal_year 2017
_chemical_formula_sum 'C24 H19 N O4 Ru2 S'
_chemical_formula_weight 619.60
_chemical_name_systematic
; 
 ? 
;
_space_group_IT_number 14
_symmetry_cell_setting monoclinic
_symmetry_space_group_name_Hall '-P 2ybc'
_symmetry_space_group_name_H-M 'P 1 21/c 1'
_atom_sites_solution_hydrogens geom
_atom_sites_solution_primary direct
_atom_sites_solution_secondary difmap
_audit_creation_method SHELXL-97
_cell_angle_alpha 90.00
_cell_angle_beta 106.671(2)
_cell_angle_gamma 90.00
_cell_formula_units_Z 4
_cell_length_a 13.9658(3)
_cell_length_b 9.8578(2)
_cell_length_c 17.6649(3)
_cell_measurement_reflns_used 5161
_cell_measurement_temperature 293(2)
_cell_measurement_theta_max 28.4920
_cell_measurement_theta_min 3.6740
_cell_volume 2329.74(8)
_computing_cell_refinement
;
CrysAlisPro, Agilent Technologies,
Version 1.171.37.35 (release 13-08-2014 CrysAlis171 .NET)
(compiled Aug 13 2014,18:06:01)
;
_computing_data_collection
;
CrysAlisPro, Agilent Technologies,
Version 1.171.37.35 (release 13-08-2014 CrysAlis171 .NET)
(compiled Aug 13 2014,18:06:01)
;
_computing_data_reduction
;
CrysAlisPro, Agilent Technologies,
Version 1.171.37.35 (release 13-08-2014 CrysAlis171 .NET)
(compiled Aug 13 2014,18:06:01)
;
_computing_molecular_graphics 'SHELXS-97 (Sheldrick, 1990)'
_computing_publication_material 'SHELXS-97 (Sheldrick, 1990)'
_computing_structure_refinement 'SHELXL-97 (Sheldrick, 1997)'
_computing_structure_solution 'SHELXS-97 (Sheldrick, 1990)'
_diffrn_ambient_temperature 293(2)
_diffrn_measured_fraction_theta_full 0.999
_diffrn_measured_fraction_theta_max 0.999
_diffrn_measurement_device_type 'SuperNova, Dual, Cu at zero, Eos'
_diffrn_measurement_method '\w scans'
_diffrn_radiation_monochromator graphite
_diffrn_radiation_source 'fine-focus sealed tube'
_diffrn_radiation_type MoK\a
_diffrn_radiation_wavelength 0.71073
_diffrn_reflns_av_R_equivalents 0.0223
_diffrn_reflns_av_sigmaI/netI 0.0291
_diffrn_reflns_limit_h_max 16
_diffrn_reflns_limit_h_min -12
_diffrn_reflns_limit_k_max 8
_diffrn_reflns_limit_k_min -11
_diffrn_reflns_limit_l_max 21
_diffrn_reflns_limit_l_min -21
_diffrn_reflns_number 9684
_diffrn_reflns_theta_full 25.00
_diffrn_reflns_theta_max 25.00
_diffrn_reflns_theta_min 3.01
_exptl_absorpt_coefficient_mu 1.416
_exptl_absorpt_correction_T_max 1.00000
_exptl_absorpt_correction_T_min 0.96207
_exptl_absorpt_correction_type multi-scan
_exptl_absorpt_process_details
;
CrysAlisPro, Agilent Technologies,
Version 1.171.37.35 (release 13-08-2014 CrysAlis171 .NET)
(compiled Aug 13 2014,18:06:01)
Empirical absorption correction using spherical harmonics,
 implemented in SCALE3 ABSPACK scaling algorithm.
;
_exptl_crystal_colour orange
_exptl_crystal_density_diffrn 1.767
_exptl_crystal_density_method 'not measured'
_exptl_crystal_description block
_exptl_crystal_F_000 1224
_exptl_crystal_size_max 0.7
_exptl_crystal_size_mid 0.6
_exptl_crystal_size_min 0.5
_refine_diff_density_max 0.285
_refine_diff_density_min -0.397
_refine_diff_density_rms 0.064
_refine_ls_extinction_method none
_refine_ls_goodness_of_fit_ref 1.103
_refine_ls_hydrogen_treatment mixed
_refine_ls_matrix_type full
_refine_ls_number_parameters 289
_refine_ls_number_reflns 4100
_refine_ls_number_restraints 0
_refine_ls_restrained_S_all 1.103
_refine_ls_R_factor_all 0.0347
_refine_ls_R_factor_gt 0.0263
_refine_ls_shift/su_max 0.001
_refine_ls_shift/su_mean 0.000
_refine_ls_structure_factor_coef Fsqd
_refine_ls_weighting_details 'calc w=1/[\s^2^(Fo^2^)+(0.0225P)^2^+0.1118P] where P=(Fo^2^+2Fc^2^)/3'
_refine_ls_weighting_scheme calc
_refine_ls_wR_factor_gt 0.0554
_refine_ls_wR_factor_ref 0.0603
_reflns_number_gt 3452
_reflns_number_total 4100
_reflns_threshold_expression >2sigma(I)
_cod_data_source_file om7b00021_si_002.cif
_cod_data_source_block 6
_cod_original_sg_symbol_H-M 'P 21/c '
_cod_database_code 4087069

loop_
_symmetry_equiv_pos_as_xyz
'x, y, z'
'-x, y+1/2, -z+1/2'
'-x, -y, -z'
'x, -y-1/2, z-1/2'

loop_
_atom_site_label
_atom_site_type_symbol
_atom_site_fract_x
_atom_site_fract_y
_atom_site_fract_z
_atom_site_U_iso_or_equiv
_atom_site_adp_type
_atom_site_occupancy
_atom_site_symmetry_multiplicity
_atom_site_calc_flag
_atom_site_refinement_flags
Ru1 Ru 0.337866(17) 0.26825(2) 1.047009(13) 0.03337(8) Uani 1 1 d .
Ru2 Ru 0.190428(18) 0.25282(2) 0.899259(13) 0.03465(8) Uani 1 1 d .
S1 S 0.23587(6) 0.46970(7) 0.86829(4) 0.04114(19) Uani 1 1 d .
C10 C 0.2603(2) -0.0190(3) 0.97439(15) 0.0345(7) Uani 1 1 d .
C1 C 0.3809(2) 0.1587(3) 0.94804(16) 0.0349(7) Uani 1 1 d .
C9 C 0.4666(2) 0.2288(3) 0.99577(18) 0.0393(7) Uani 1 1 d .
H9 H 0.5041 0.2986 0.9769 0.047 Uiso 1 1 calc R
C4 C 0.4382(2) -0.0127(3) 1.14634(17) 0.0422(7) Uani 1 1 d .
H4 H 0.3924 -0.0796 1.1490 0.051 Uiso 1 1 calc R
C11 C 0.2566(2) -0.1552(3) 0.99270(17) 0.0440(8) Uani 1 1 d .
H11 H 0.3149 -0.2002 1.0199 0.053 Uiso 1 1 calc R
C2 C 0.3518(2) 0.0627(3) 0.99938(16) 0.0350(7) Uani 1 1 d .
C8 C 0.4969(2) 0.1668(3) 1.07356(16) 0.0382(7) Uani 1 1 d .
C5 C 0.5169(2) 0.0145(3) 1.20980(18) 0.0503(8) Uani 1 1 d .
H5 H 0.5255 -0.0357 1.2558 0.060 Uiso 1 1 calc R
C3 C 0.4265(2) 0.0624(3) 1.07546(16) 0.0345(7) Uani 1 1 d .
C12 C 0.1671(3) -0.2244(3) 0.97082(19) 0.0526(9) Uani 1 1 d .
H12 H 0.1643 -0.3155 0.9838 0.063 Uiso 1 1 calc R
C6 C 0.5861(3) 0.1170(3) 1.20773(19) 0.0532(9) Uani 1 1 d .
H6 H 0.6388 0.1339 1.2527 0.064 Uiso 1 1 calc R
C13 C 0.0823(3) -0.1570(3) 0.92965(18) 0.0558(9) Uani 1 1 d .
H13 H 0.0209 -0.2012 0.9146 0.067 Uiso 1 1 calc R
C7 C 0.5777(2) 0.1922(3) 1.14138(18) 0.0469(8) Uani 1 1 d .
H7 H 0.6245 0.2591 1.1408 0.056 Uiso 1 1 calc R
C14 C 0.0898(2) -0.0229(3) 0.91107(17) 0.0495(8) Uani 1 1 d .
H14 H 0.0322 0.0220 0.8824 0.059 Uiso 1 1 calc R
N1 N 0.17640(18) 0.0471(2) 0.93235(13) 0.0386(6) Uani 1 1 d .
C16 C 0.3586(2) 0.2908(3) 0.81918(18) 0.0454(8) Uani 1 1 d .
H16A H 0.4273 0.2700 0.8219 0.055 Uiso 1 1 calc R
H16B H 0.3193 0.2840 0.7643 0.055 Uiso 1 1 calc R
C17 C 0.3535(2) 0.4354(3) 0.84655(18) 0.0458(8) Uani 1 1 d .
H17A H 0.3606 0.4972 0.8058 0.055 Uiso 1 1 calc R
H17B H 0.4086 0.4515 0.8936 0.055 Uiso 1 1 calc R
C15 C 0.3211(2) 0.1851(3) 0.86702(15) 0.0360(7) Uani 1 1 d .
H15 H 0.3065 0.0998 0.8374 0.043 Uiso 1 1 calc R
C18 C 0.1538(2) 0.5139(3) 0.77102(17) 0.0515(8) Uani 1 1 d .
H18A H 0.1631 0.4483 0.7328 0.062 Uiso 1 1 calc R
H18B H 0.0849 0.5076 0.7722 0.062 Uiso 1 1 calc R
C23 C 0.1102(2) 0.2124(3) 0.79770(18) 0.0463(8) Uani 1 1 d .
C22 C 0.3455(2) 0.4527(3) 1.06936(17) 0.0470(8) Uani 1 1 d .
C24 C 0.0857(3) 0.3239(3) 0.94027(17) 0.0490(8) Uani 1 1 d .
C21 C 0.2352(3) 0.2488(3) 1.09208(18) 0.0488(9) Uani 1 1 d .
O1 O 0.1713(2) 0.2291(3) 1.12025(17) 0.0866(9) Uani 1 1 d .
O3 O 0.0609(2) 0.1809(3) 0.73699(13) 0.0786(8) Uani 1 1 d .
O2 O 0.3517(2) 0.5674(2) 1.08243(14) 0.0817(9) Uani 1 1 d .
O4 O 0.0210(2) 0.3681(3) 0.95913(16) 0.0837(8) Uani 1 1 d .
C19 C 0.1716(3) 0.6515(4) 0.7447(2) 0.0635(10) Uani 1 1 d .
H19 H 0.1726 0.7238 0.7787 0.076 Uiso 1 1 calc R
C20 C 0.1858(3) 0.6767(5) 0.6775(3) 0.0943(15) Uani 1 1 d .
H20A H 0.1852 0.6064 0.6423 0.113 Uiso 1 1 calc R
H20B H 0.1967 0.7654 0.6640 0.113 Uiso 1 1 calc R

loop_
_atom_site_aniso_label
_atom_site_aniso_U_11
_atom_site_aniso_U_22
_atom_site_aniso_U_33
_atom_site_aniso_U_23
_atom_site_aniso_U_13
_atom_site_aniso_U_12
Ru1 0.03014(14) 0.03670(15) 0.03223(14) -0.00002(9) 0.00730(11) 0.00488(10)
Ru2 0.02919(14) 0.04349(16) 0.03078(14) 0.00197(9) 0.00780(11) 0.00343(10)
S1 0.0419(5) 0.0428(4) 0.0379(4) 0.0035(3) 0.0101(4) 0.0071(4)
C10 0.0343(17) 0.0392(17) 0.0316(15) -0.0039(12) 0.0118(14) 0.0011(13)
C1 0.0326(16) 0.0320(16) 0.0427(16) -0.0039(12) 0.0151(14) 0.0061(13)
C9 0.0317(17) 0.0376(17) 0.0509(19) 0.0019(13) 0.0155(16) 0.0027(13)
C4 0.0378(18) 0.0394(17) 0.0492(19) 0.0039(13) 0.0121(16) 0.0054(14)
C11 0.048(2) 0.0372(18) 0.0497(18) -0.0004(13) 0.0181(16) 0.0000(15)
C2 0.0325(16) 0.0316(16) 0.0412(16) -0.0010(12) 0.0112(14) 0.0030(13)
C8 0.0301(16) 0.0388(17) 0.0462(17) 0.0005(13) 0.0118(15) 0.0086(13)
C5 0.047(2) 0.059(2) 0.0415(18) 0.0074(14) 0.0064(17) 0.0137(17)
C3 0.0283(16) 0.0335(16) 0.0397(16) -0.0022(12) 0.0066(14) 0.0054(12)
C12 0.069(3) 0.0400(19) 0.054(2) -0.0076(14) 0.025(2) -0.0106(18)
C6 0.044(2) 0.060(2) 0.0471(19) -0.0037(16) -0.0010(17) 0.0105(17)
C13 0.051(2) 0.060(2) 0.055(2) -0.0043(16) 0.0128(19) -0.0254(18)
C7 0.0331(18) 0.0472(19) 0.056(2) -0.0049(15) 0.0047(16) 0.0017(15)
C14 0.0368(19) 0.064(2) 0.0443(19) 0.0000(15) 0.0065(16) -0.0082(16)
N1 0.0336(14) 0.0445(15) 0.0364(13) -0.0010(10) 0.0080(12) -0.0045(12)
C16 0.0422(19) 0.055(2) 0.0442(18) 0.0064(14) 0.0209(16) 0.0070(16)
C17 0.0374(18) 0.0475(19) 0.0530(19) 0.0114(14) 0.0139(16) 0.0025(15)
C15 0.0347(17) 0.0373(16) 0.0380(16) -0.0023(12) 0.0133(14) 0.0023(13)
C18 0.0416(19) 0.058(2) 0.0496(19) 0.0119(15) 0.0046(17) 0.0062(16)
C23 0.0370(18) 0.062(2) 0.0388(18) 0.0059(15) 0.0092(16) -0.0068(16)
C22 0.051(2) 0.049(2) 0.0357(17) -0.0006(14) 0.0053(16) 0.0056(16)
C24 0.048(2) 0.059(2) 0.0425(18) 0.0023(15) 0.0171(17) 0.0062(18)
C21 0.041(2) 0.070(2) 0.0353(17) 0.0069(14) 0.0114(17) 0.0138(16)
O1 0.0603(18) 0.150(3) 0.0608(17) 0.0163(15) 0.0354(16) 0.0117(17)
O3 0.0673(18) 0.118(2) 0.0401(14) 0.0008(13) -0.0007(14) -0.0368(17)
O2 0.121(2) 0.0381(14) 0.0736(17) -0.0079(12) 0.0074(17) 0.0085(15)
O4 0.0700(19) 0.098(2) 0.098(2) 0.0000(15) 0.0474(18) 0.0239(16)
C19 0.054(2) 0.072(2) 0.056(2) 0.0242(18) 0.002(2) 0.0016(19)
C20 0.076(3) 0.117(4) 0.080(3) 0.039(3) 0.007(3) -0.025(3)

loop_
_atom_type_symbol
_atom_type_description
_atom_type_scat_dispersion_real
_atom_type_scat_dispersion_imag
_atom_type_scat_source
C C 0.0033 0.0016 'International Tables Vol C Tables 4.2.6.8 and 6.1.1.4'
H H 0.0000 0.0000 'International Tables Vol C Tables 4.2.6.8 and 6.1.1.4'
N N 0.0061 0.0033 'International Tables Vol C Tables 4.2.6.8 and 6.1.1.4'
O O 0.0106 0.0060 'International Tables Vol C Tables 4.2.6.8 and 6.1.1.4'
S S 0.1246 0.1234 'International Tables Vol C Tables 4.2.6.8 and 6.1.1.4'
Ru Ru -1.2594 0.8363 'International Tables Vol C Tables 4.2.6.8 and 6.1.1.4'

loop_
_geom_angle_atom_site_label_1
_geom_angle_atom_site_label_2
_geom_angle_atom_site_label_3
_geom_angle
C21 Ru1 C22 90.86(15)
C21 Ru1 C2 103.45(13)
C22 Ru1 C2 165.12(13)
C21 Ru1 C9 164.02(12)
C22 Ru1 C9 104.41(13)
C2 Ru1 C9 61.75(10)
C21 Ru1 C1 133.87(13)
C22 Ru1 C1 127.99(12)
C2 Ru1 C1 37.48(9)
C9 Ru1 C1 36.66(10)
C21 Ru1 C3 104.20(12)
C22 Ru1 C3 143.46(11)
C2 Ru1 C3 36.67(9)
C9 Ru1 C3 60.56(10)
C1 Ru1 C3 61.11(9)
C21 Ru1 C8 132.59(12)
C22 Ru1 C8 112.30(12)
C2 Ru1 C8 60.58(10)
C9 Ru1 C8 36.53(10)
C1 Ru1 C8 60.69(10)
C3 Ru1 C8 35.33(9)
C21 Ru1 Ru2 86.69(10)
C22 Ru1 Ru2 103.37(9)
C2 Ru1 Ru2 73.83(7)
C9 Ru1 Ru2 94.19(8)
C1 Ru1 Ru2 63.16(7)
C3 Ru1 Ru2 110.48(6)
C8 Ru1 Ru2 123.79(7)
C23 Ru2 C24 97.31(14)
C23 Ru2 N1 89.04(11)
C24 Ru2 N1 95.89(12)
C23 Ru2 C15 90.01(12)
C24 Ru2 C15 172.48(11)
N1 Ru2 C15 85.96(10)
C23 Ru2 S1 95.68(9)
C24 Ru2 S1 92.38(10)
N1 Ru2 S1 169.90(7)
C15 Ru2 S1 85.11(8)
C23 Ru2 Ru1 167.66(10)
C24 Ru2 Ru1 93.63(9)
N1 Ru2 Ru1 84.15(6)
C15 Ru2 Ru1 79.28(7)
S1 Ru2 Ru1 89.549(19)
C17 S1 C18 101.93(15)
C17 S1 Ru2 101.59(9)
C18 S1 Ru2 107.40(10)
N1 C10 C11 120.6(3)
N1 C10 C2 116.1(2)
C11 C10 C2 123.3(3)
C9 C1 C2 106.5(2)
C9 C1 C15 129.8(3)
C2 C1 C15 123.2(2)
C9 C1 Ru1 71.23(15)
C2 C1 Ru1 69.25(15)
C15 C1 Ru1 117.75(18)
C1 C9 C8 108.8(3)
C1 C9 Ru1 72.11(16)
C8 C9 Ru1 75.15(17)
C5 C4 C3 119.1(3)
C12 C11 C10 120.3(3)
C1 C2 C3 109.1(2)
C1 C2 C10 123.2(2)
C3 C2 C10 127.8(2)
C1 C2 Ru1 73.27(14)
C3 C2 Ru1 76.61(14)
C10 C2 Ru1 116.78(19)
C7 C8 C3 119.7(3)
C7 C8 C9 132.3(3)
C3 C8 C9 108.0(2)
C7 C8 Ru1 124.9(2)
C3 C8 Ru1 72.26(15)
C9 C8 Ru1 68.32(16)
C4 C5 C6 121.5(3)
C4 C3 C8 119.3(2)
C4 C3 C2 133.5(3)
C8 C3 C2 107.1(2)
C4 C3 Ru1 123.8(2)
C8 C3 Ru1 72.41(14)
C2 C3 Ru1 66.72(14)
C13 C12 C11 119.0(3)
C7 C6 C5 121.6(3)
C12 C13 C14 118.7(3)
C6 C7 C8 118.9(3)
N1 C14 C13 123.3(3)
C14 N1 C10 118.1(3)
C14 N1 Ru2 123.7(2)
C10 N1 Ru2 118.19(18)
C17 C16 C15 114.3(3)
C16 C17 S1 111.7(2)
C1 C15 C16 118.3(2)
C1 C15 Ru2 94.90(17)
C16 C15 Ru2 112.56(19)
C19 C18 S1 113.5(2)
O3 C23 Ru2 176.4(3)
O2 C22 Ru1 178.7(3)
O4 C24 Ru2 175.3(3)
O1 C21 Ru1 176.4(3)
C20 C19 C18 123.7(4)

loop_
_geom_bond_atom_site_label_1
_geom_bond_atom_site_label_2
_geom_bond_distance
Ru1 C21 1.839(4)
Ru1 C22 1.858(3)
Ru1 C2 2.224(3)
Ru1 C9 2.266(3)
Ru1 C1 2.277(3)
Ru1 C3 2.355(3)
Ru1 C8 2.357(3)
Ru1 Ru2 2.8269(3)
Ru2 C23 1.865(3)
Ru2 C24 1.939(4)
Ru2 N1 2.135(2)
Ru2 C15 2.167(3)
Ru2 S1 2.3392(8)
S1 C17 1.823(3)
S1 C18 1.824(3)
C10 N1 1.360(3)
C10 C11 1.385(4)
C10 C2 1.468(4)
C1 C9 1.429(4)
C1 C2 1.447(4)
C1 C15 1.459(4)
C9 C8 1.452(4)
C4 C5 1.353(4)
C4 C3 1.423(4)
C11 C12 1.379(4)
C2 C3 1.446(4)
C8 C7 1.413(4)
C8 C3 1.430(4)
C5 C6 1.405(4)
C12 C13 1.371(4)
C6 C7 1.364(4)
C13 C14 1.373(4)
C14 N1 1.349(4)
C16 C17 1.513(4)
C16 C15 1.526(4)
C18 C19 1.478(4)
C23 O3 1.139(3)
C22 O2 1.152(3)
C24 O4 1.137(4)
C21 O1 1.156(4)
C19 C20 1.282(5)
